data_7049281
loop_
_publ_author_name
'Hong, Dongjing'
'Zhu, Xiancui'
'Wang, Shaowu'
'Wei, Yun'
'Zhou, Shuangliu'
'Huang, Zeming'
'Zhu, Shan'
'Wang, Ruru'
'Yue, Wenrun'
'Mu, Xiaolong'

_publ_section_title
;
 Synthesis, characterization, and reactivity of dinuclear
 organo-rare-earth-metal alkyl complexes supported by
 2-amidate-functionalized indolyl ligands: substituent effects on
 coordination and reactivity.
;
_journal_issue 16
_journal_name_full 'Dalton transactions (Cambridge, England : 2003)'
_journal_page_first 5230
_journal_page_last 5242
_journal_paper_doi 10.1039/c9dt00507b
_journal_volume 48
_journal_year 2019
_chemical_formula_moiety 'C62 H90 Er2 N4 O6 Si2'
_chemical_formula_sum 'C62 H90 Er2 N4 O6 Si2'
_chemical_formula_weight 1378.07
_space_group_crystal_system monoclinic
_space_group_IT_number 15
_space_group_name_Hall '-C 2yc'
_space_group_name_H-M_alt 'C 1 2/c 1'
_symmetry_space_group_name_Hall '-C 2yc'
_symmetry_space_group_name_H-M 'C 1 2/c 1'
_atom_sites_solution_hydrogens geom
_atom_sites_solution_primary dual
_audit_creation_date 2018-03-26
_audit_creation_method
;
Olex2 1.2
(compiled 2017.08.10 svn.r3458 for OlexSys, GUI svn.r5381)
;
_audit_update_record
;
2018-03-27 deposited with the CCDC.    2019-03-07 downloaded from the CCDC.
;
_cell_angle_alpha 90
_cell_angle_beta 118.215(3)
_cell_angle_gamma 90
_cell_formula_units_Z 4
_cell_length_a 30.328(5)
_cell_length_b 14.9950(19)
_cell_length_c 22.623(4)
_cell_measurement_reflns_used 9957
_cell_measurement_temperature 293(2)
_cell_measurement_theta_max 27.4
_cell_measurement_theta_min 2.20
_cell_volume 9066(2)
_computing_cell_refinement 'Bruker SMART'
_computing_data_collection 'Bruker SMART'
_computing_data_reduction 'Bruker SAINT'
_computing_molecular_graphics 'Olex2 (Dolomanov et al., 2009)'
_computing_publication_material 'Olex2 (Dolomanov et al., 2009)'
_computing_structure_refinement 'ShelXL (Sheldrick, 2015)'
_computing_structure_solution 'ShelXT (Sheldrick, 2015)'
_diffrn_ambient_temperature 293.15
_diffrn_measured_fraction_theta_full 0.998
_diffrn_measured_fraction_theta_max 0.977
_diffrn_measurement_device_type 'CCD area detector'
_diffrn_measurement_method 'phi and omega scans'
_diffrn_radiation_monochromator graphite
_diffrn_radiation_type MoK\a
_diffrn_radiation_wavelength 0.71073
_diffrn_reflns_av_R_equivalents 0.0417
_diffrn_reflns_av_unetI/netI 0.0430
_diffrn_reflns_Laue_measured_fraction_full 0.998
_diffrn_reflns_Laue_measured_fraction_max 0.977
_diffrn_reflns_limit_h_max 39
_diffrn_reflns_limit_h_min -39
_diffrn_reflns_limit_k_max 19
_diffrn_reflns_limit_k_min -19
_diffrn_reflns_limit_l_max 28
_diffrn_reflns_limit_l_min -28
_diffrn_reflns_number 36649
_diffrn_reflns_point_group_measured_fraction_full 0.998
_diffrn_reflns_point_group_measured_fraction_max 0.977
_diffrn_reflns_theta_full 25.242
_diffrn_reflns_theta_max 27.553
_diffrn_reflns_theta_min 1.524
_exptl_absorpt_coefficient_mu 1.900
_exptl_absorpt_correction_type none
_exptl_crystal_colour colourless
_exptl_crystal_colour_primary colourless
_exptl_crystal_density_diffrn 1.010
_exptl_crystal_description block
_exptl_crystal_F_000 2808
_exptl_crystal_size_max 0.23
_exptl_crystal_size_mid 0.21
_exptl_crystal_size_min 0.2
_refine_diff_density_max 2.235
_refine_diff_density_min -0.944
_refine_diff_density_rms 0.080
_refine_ls_extinction_method none
_refine_ls_goodness_of_fit_ref 1.056
_refine_ls_hydrogen_treatment constr
_refine_ls_matrix_type full
_refine_ls_number_parameters 349
_refine_ls_number_reflns 10241
_refine_ls_number_restraints 33
_refine_ls_restrained_S_all 1.064
_refine_ls_R_factor_all 0.0566
_refine_ls_R_factor_gt 0.0356
_refine_ls_shift/su_max 0.000
_refine_ls_shift/su_mean 0.000
_refine_ls_structure_factor_coef Fsqd
_refine_ls_weighting_details 'w=1/[\s^2^(Fo^2^)+(0.0416P)^2^] where P=(Fo^2^+2Fc^2^)/3'
_refine_ls_weighting_scheme calc
_refine_ls_wR_factor_gt 0.0808
_refine_ls_wR_factor_ref 0.0876
_reflns_Friedel_coverage 0.000
_reflns_number_gt 6978
_reflns_number_total 10241
_reflns_threshold_expression 'I > 2\s(I)'
_cod_data_source_file c9dt00507b2.cif
_cod_data_source_block 2d
_cod_depositor_comments 'Adding full bibliography for 7049263--7049284.cif.'
_cod_database_code 7049281
_shelx_shelxl_version_number 2018/1
_shelx_space_group_comment
;
The symmetry employed for this shelxl refinement is uniquely defined
by the following loop, which should always be used as a source of
symmetry information in preference to the above space-group names.
They are only intended as comments.
;
_shelx_estimated_absorpt_t_max 0.702
_shelx_estimated_absorpt_t_min 0.669
_olex2_refinement_description
;
1. Fixed Uiso
 At 1.2 times of:
  All C(H) groups, All C(H,H) groups
 At 1.5 times of:
  All C(H,H,H) groups
2. Rigid bond restraints
 C29, C30, C31
 with sigma for 1-2 distances of 0.01 and sigma for 1-3 distances of 0.02
3. Uiso/Uaniso restraints and constraints
C29 \\sim C30 \\sim C31: within 2A with sigma of 0.01 and sigma for terminal
atoms of 0.02
Uanis(C29) \\sim Ueq, Uanis(C30) \\sim Ueq, Uanis(C31) \\sim Ueq: with sigma of
0.02 and sigma for terminal atoms of 0.04
4.a Secondary CH2 refined with riding coordinates:
 C20(H20A,H20B), C24(H24A,H24B), C25(H25A,H25B), C26(H26A,H26B), C27(H27A,
 H27B), C28(H28A,H28B), C29(H29A,H29B), C30(H30A,H30B), C31(H31A,H31B)
4.b Aromatic/amide H refined with riding coordinates:
 C2(H2), C4(H4), C5(H5), C6(H6), C7(H7), C12(H12), C13(H13), C14(H14), C15(H15)
4.c Idealised Me refined as rotating group:
 C17(H17A,H17B,H17C), C18(H18A,H18B,H18C), C19(H19A,H19B,H19C), C21(H21A,H21B,
 H21C), C22(H22A,H22B,H22C), C23(H23A,H23B,H23C)
;
_olex2_submission_special_instructions 'No special instructions were received'

loop_
_space_group_symop_operation_xyz
'x, y, z'
'-x, y, -z+1/2'
'x+1/2, y+1/2, z'
'-x+1/2, y+1/2, -z+1/2'
'-x, -y, -z'
'x, -y, z-1/2'
'-x+1/2, -y+1/2, -z'
'x+1/2, -y+1/2, z-1/2'

loop_
_atom_site_label
_atom_site_type_symbol
_atom_site_fract_x
_atom_site_fract_y
_atom_site_fract_z
_atom_site_U_iso_or_equiv
_atom_site_adp_type
_atom_site_occupancy
_atom_site_site_symmetry_order
_atom_site_calc_flag
_atom_site_refinement_flags_posn
_atom_site_refinement_flags_adp
C1 C 0.22201(13) 0.4440(2) 0.04048(17) 0.0473(8) Uani 1 1 d . .
C2 C 0.20118(15) 0.5244(2) 0.04253(18) 0.0605(10) Uani 1 1 d . .
H2 H 0.196912 0.573767 0.015427 0.073 Uiso 1 1 calc R .
C3 C 0.18759(15) 0.5174(2) 0.09369(18) 0.0576(9) Uani 1 1 d . .
C4 C 0.16445(17) 0.5750(3) 0.1202(2) 0.0752(12) Uani 1 1 d . .
H4 H 0.154235 0.631831 0.102480 0.090 Uiso 1 1 calc R .
C5 C 0.15732(18) 0.5460(3) 0.1724(2) 0.0830(14) Uani 1 1 d . .
H5 H 0.141620 0.583371 0.189540 0.100 Uiso 1 1 calc R .
C6 C 0.17319(18) 0.4611(3) 0.2006(2) 0.0784(13) Uani 1 1 d . .
H6 H 0.169118 0.443984 0.237228 0.094 Uiso 1 1 calc R .
C7 C 0.19438(16) 0.4039(3) 0.1750(2) 0.0662(11) Uani 1 1 d . .
H7 H 0.203984 0.347109 0.193168 0.079 Uiso 1 1 calc R .
C8 C 0.20172(14) 0.4311(2) 0.12089(17) 0.0516(9) Uani 1 1 d . .
C9 C 0.24352(12) 0.4099(2) -0.00092(15) 0.0468(8) Uani 1 1 d . .
C10 C 0.22464(19) 0.5274(2) -0.0789(2) 0.0649(11) Uani 1 1 d . .
C11 C 0.2525(2) 0.6069(3) -0.0689(2) 0.0751(13) Uani 1 1 d . .
C12 C 0.2247(3) 0.6820(3) -0.1020(3) 0.110(2) Uani 1 1 d . .
H12 H 0.241746 0.735689 -0.095810 0.132 Uiso 1 1 calc R .
C13 C 0.1751(3) 0.6821(4) -0.1423(3) 0.121(2) Uani 1 1 d . .
H13 H 0.158882 0.734481 -0.163442 0.146 Uiso 1 1 calc R .
C14 C 0.1479(2) 0.6041(4) -0.1524(2) 0.1026(18) Uani 1 1 d . .
H14 H 0.113381 0.603058 -0.179755 0.123 Uiso 1 1 calc R .
C15 C 0.17415(19) 0.5270(3) -0.1200(2) 0.0757(12) Uani 1 1 d . .
H15 H 0.156680 0.473750 -0.126713 0.091 Uiso 1 1 calc R .
C16 C 0.3082(2) 0.6120(3) -0.0267(3) 0.0927(16) Uani 1 1 d . .
C17 C 0.3254(2) 0.5849(3) 0.0474(2) 0.0951(15) Uani 1 1 d . .
H17A H 0.309672 0.622983 0.065992 0.143 Uiso 1 1 calc GR .
H17B H 0.361107 0.590767 0.073017 0.143 Uiso 1 1 calc GR .
H17C H 0.316099 0.524060 0.048970 0.143 Uiso 1 1 calc GR .
C18 C 0.3299(3) 0.7062(4) -0.0234(3) 0.141(3) Uani 1 1 d . .
H18A H 0.322452 0.724970 -0.067756 0.211 Uiso 1 1 calc GR .
H18B H 0.365472 0.705013 0.004723 0.211 Uiso 1 1 calc GR .
H18C H 0.315126 0.747243 -0.005250 0.211 Uiso 1 1 calc GR .
C19 C 0.3345(2) 0.5504(3) -0.0554(3) 0.114(2) Uani 1 1 d . .
H19A H 0.324053 0.489881 -0.055684 0.171 Uiso 1 1 calc GR .
H19B H 0.370111 0.554588 -0.027903 0.171 Uiso 1 1 calc GR .
H19C H 0.325644 0.568473 -0.100333 0.171 Uiso 1 1 calc GR .
C20 C 0.32365(14) 0.2213(2) 0.16328(18) 0.0551(9) Uani 1 1 d . .
H20A H 0.324928 0.165731 0.185946 0.066 Uiso 1 1 calc R .
H20B H 0.343525 0.211996 0.140546 0.066 Uiso 1 1 calc R .
C21 C 0.4272(2) 0.2721(4) 0.2813(3) 0.129(2) Uani 1 1 d . .
H21A H 0.430316 0.215881 0.303223 0.194 Uiso 1 1 calc GR .
H21B H 0.444015 0.317472 0.314292 0.194 Uiso 1 1 calc GR .
H21C H 0.442152 0.267734 0.252201 0.194 Uiso 1 1 calc GR .
C22 C 0.35586(19) 0.4175(3) 0.1970(2) 0.0894(14) Uani 1 1 d . .
H22A H 0.371895 0.418534 0.169188 0.134 Uiso 1 1 calc GR .
H22B H 0.372603 0.458069 0.233780 0.134 Uiso 1 1 calc GR .
H22C H 0.321500 0.435057 0.170979 0.134 Uiso 1 1 calc GR .
C23 C 0.3344(2) 0.3103(3) 0.2915(2) 0.0969(16) Uani 1 1 d . .
H23A H 0.299436 0.325097 0.268161 0.145 Uiso 1 1 calc GR .
H23B H 0.352285 0.355904 0.323730 0.145 Uiso 1 1 calc GR .
H23C H 0.338720 0.254205 0.314043 0.145 Uiso 1 1 calc GR .
C24 C 0.15362(17) 0.1747(3) 0.1328(2) 0.0808(12) Uani 1 1 d . .
H24A H 0.132248 0.133165 0.098246 0.097 Uiso 1 1 calc R .
H24B H 0.139240 0.233998 0.121008 0.097 Uiso 1 1 calc R .
C25 C 0.1600(3) 0.1469(5) 0.2007(3) 0.138(3) Uani 1 1 d . .
H25A H 0.161232 0.198945 0.226869 0.166 Uiso 1 1 calc R .
H25B H 0.132352 0.109490 0.195486 0.166 Uiso 1 1 calc R .
C26 C 0.2046(3) 0.1002(6) 0.2320(4) 0.160(3) Uani 1 1 d . .
H26A H 0.197842 0.036674 0.229478 0.192 Uiso 1 1 calc R .
H26B H 0.222639 0.116892 0.278980 0.192 Uiso 1 1 calc R .
C27 C 0.23494(19) 0.1200(3) 0.1995(2) 0.0905(15) Uani 1 1 d . .
H27A H 0.264744 0.152807 0.229620 0.109 Uiso 1 1 calc R .
H27B H 0.245017 0.065376 0.186259 0.109 Uiso 1 1 calc R .
C28 C 0.12275(18) 0.1661(3) -0.0465(2) 0.0882(14) Uani 1 1 d . .
H28A H 0.124687 0.113638 -0.020274 0.106 Uiso 1 1 calc R .
H28B H 0.137874 0.152203 -0.074738 0.106 Uiso 1 1 calc R .
C29 C 0.0709(2) 0.1926(5) -0.0874(4) 0.158(3) Uani 1 1 d . U
H29A H 0.062365 0.192972 -0.134471 0.190 Uiso 1 1 calc R .
H29B H 0.048779 0.151246 -0.081240 0.190 Uiso 1 1 calc R .
C30 C 0.0659(3) 0.2780(5) -0.0668(4) 0.163(3) Uani 1 1 d . U
H30A H 0.044889 0.275568 -0.045150 0.196 Uiso 1 1 calc R .
H30B H 0.049893 0.316790 -0.105537 0.196 Uiso 1 1 calc R .
C31 C 0.11420(18) 0.3133(3) -0.0208(3) 0.0982(15) Uani 1 1 d . U
H31A H 0.113723 0.337603 0.018658 0.118 Uiso 1 1 calc R .
H31B H 0.123798 0.360224 -0.041957 0.118 Uiso 1 1 calc R .
Er1 Er 0.23901(2) 0.23459(2) 0.07594(2) 0.04413(6) Uani 1 1 d . .
N1 N 0.22246(11) 0.38413(17) 0.08780(13) 0.0491(7) Uani 1 1 d . .
N2 N 0.24806(12) 0.44414(17) -0.04993(14) 0.0534(7) Uani 1 1 d . .
O1 O 0.26155(9) 0.32771(13) 0.01569(11) 0.0493(6) Uani 1 1 d . .
O2 O 0.20378(10) 0.17344(16) 0.14104(13) 0.0631(7) Uani 1 1 d . .
O3 O 0.14854(10) 0.23962(16) -0.00274(14) 0.0636(7) Uani 1 1 d . .
Si1 Si 0.35892(5) 0.30174(8) 0.23022(6) 0.0664(3) Uani 1 1 d . .

loop_
_atom_site_aniso_label
_atom_site_aniso_U_11
_atom_site_aniso_U_22
_atom_site_aniso_U_33
_atom_site_aniso_U_23
_atom_site_aniso_U_13
_atom_site_aniso_U_12
C1 0.058(2) 0.0433(17) 0.049(2) -0.0024(14) 0.0326(19) -0.0036(15)
C2 0.089(3) 0.0452(19) 0.062(2) -0.0002(16) 0.048(2) 0.0032(18)
C3 0.074(3) 0.054(2) 0.060(2) -0.0103(16) 0.043(2) -0.0035(17)
C4 0.106(4) 0.054(2) 0.091(3) -0.008(2) 0.068(3) 0.009(2)
C5 0.112(4) 0.071(3) 0.101(4) -0.017(2) 0.078(3) 0.000(2)
C6 0.112(4) 0.078(3) 0.076(3) -0.013(2) 0.070(3) -0.013(3)
C7 0.090(3) 0.060(2) 0.068(3) -0.0037(18) 0.053(3) -0.005(2)
C8 0.065(3) 0.0458(17) 0.055(2) -0.0091(15) 0.037(2) -0.0031(16)
C9 0.060(2) 0.0395(18) 0.049(2) -0.0027(13) 0.033(2) -0.0035(14)
C10 0.105(4) 0.054(2) 0.058(3) 0.0069(17) 0.056(3) 0.010(2)
C11 0.128(5) 0.048(2) 0.077(3) 0.0078(18) 0.071(3) 0.003(2)
C12 0.188(7) 0.060(3) 0.101(4) 0.017(3) 0.083(5) 0.013(4)
C13 0.194(8) 0.091(4) 0.089(4) 0.031(3) 0.075(5) 0.053(5)
C14 0.135(5) 0.098(4) 0.076(3) 0.015(3) 0.050(4) 0.039(4)
C15 0.096(4) 0.075(3) 0.060(3) 0.004(2) 0.041(3) 0.017(2)
C16 0.145(5) 0.056(2) 0.112(4) -0.003(2) 0.089(4) -0.026(3)
C17 0.114(4) 0.081(3) 0.096(4) -0.017(3) 0.054(3) -0.031(3)
C18 0.220(8) 0.070(3) 0.167(6) -0.009(4) 0.119(6) -0.047(4)
C19 0.154(6) 0.080(3) 0.159(5) -0.007(3) 0.116(5) -0.025(3)
C20 0.055(2) 0.059(2) 0.049(2) 0.0048(16) 0.0227(19) 0.0039(16)
C21 0.080(4) 0.150(6) 0.117(5) -0.031(4) 0.013(4) -0.005(4)
C22 0.114(4) 0.073(3) 0.089(3) -0.013(2) 0.054(3) -0.027(3)
C23 0.142(5) 0.086(3) 0.071(3) -0.009(2) 0.058(3) -0.013(3)
C24 0.077(3) 0.099(3) 0.087(3) 0.003(2) 0.055(3) -0.005(2)
C25 0.137(6) 0.199(7) 0.126(5) 0.046(5) 0.102(5) 0.016(5)
C26 0.143(7) 0.241(9) 0.135(6) 0.098(6) 0.099(6) 0.037(6)
C27 0.096(4) 0.107(3) 0.075(3) 0.037(3) 0.047(3) -0.003(3)
C28 0.081(4) 0.087(3) 0.086(3) -0.019(3) 0.031(3) -0.020(3)
C29 0.075(4) 0.163(5) 0.187(6) -0.055(5) 0.020(4) -0.003(4)
C30 0.086(4) 0.142(5) 0.183(6) -0.029(4) -0.002(4) 0.019(4)
C31 0.061(3) 0.100(3) 0.115(4) -0.001(3) 0.027(3) 0.016(2)
Er1 0.05446(11) 0.04307(9) 0.04331(10) 0.00169(6) 0.03005(9) -0.00115(7)
N1 0.063(2) 0.0476(15) 0.0448(16) 0.0011(12) 0.0322(16) -0.0043(13)
N2 0.076(2) 0.0462(15) 0.0548(18) 0.0020(12) 0.0444(18) -0.0010(14)
O1 0.0719(17) 0.0358(11) 0.0583(14) -0.0028(10) 0.0457(13) -0.0027(10)
O2 0.0692(18) 0.0684(15) 0.0642(17) 0.0116(12) 0.0418(15) -0.0029(13)
O3 0.0526(17) 0.0732(16) 0.0591(17) -0.0010(12) 0.0215(14) 0.0035(12)
Si1 0.0690(8) 0.0705(6) 0.0538(7) -0.0093(5) 0.0242(6) -0.0077(6)

loop_
_atom_type_symbol
_atom_type_description
_atom_type_scat_dispersion_real
_atom_type_scat_dispersion_imag
_atom_type_scat_source
C C 0.0033 0.0016 'International Tables Vol C Tables 4.2.6.8 and 6.1.1.4'
H H 0.0000 0.0000 'International Tables Vol C Tables 4.2.6.8 and 6.1.1.4'
Er Er -0.2586 4.9576 'International Tables Vol C Tables 4.2.6.8 and 6.1.1.4'
N N 0.0061 0.0033 'International Tables Vol C Tables 4.2.6.8 and 6.1.1.4'
O O 0.0106 0.0060 'International Tables Vol C Tables 4.2.6.8 and 6.1.1.4'
Si Si 0.0817 0.0704 'International Tables Vol C Tables 4.2.6.8 and 6.1.1.4'

loop_
_geom_angle_atom_site_label_1
_geom_angle_atom_site_label_2
_geom_angle_atom_site_label_3
_geom_angle
_geom_angle_site_symmetry_1
_geom_angle_site_symmetry_3
C2 C1 C9 132.8(3) . .
C2 C1 N1 112.2(3) . .
N1 C1 C9 115.0(3) . .
C1 C2 H2 126.8 . .
C1 C2 C3 106.3(3) . .
C3 C2 H2 126.8 . .
C2 C3 C4 134.6(3) . .
C2 C3 C8 106.3(3) . .
C8 C3 C4 119.0(3) . .
C3 C4 H4 120.5 . .
C5 C4 C3 119.0(4) . .
C5 C4 H4 120.5 . .
C4 C5 H5 119.3 . .
C4 C5 C6 121.4(4) . .
C6 C5 H5 119.3 . .
C5 C6 H6 119.6 . .
C7 C6 C5 120.7(4) . .
C7 C6 H6 119.6 . .
C6 C7 H7 120.3 . .
C6 C7 C8 119.4(4) . .
C8 C7 H7 120.3 . .
C7 C8 C3 120.4(3) . .
N1 C8 C3 110.8(3) . .
N1 C8 C7 128.8(3) . .
C1 C9 Er1 151.6(2) . 7
N2 C9 C1 132.4(3) . .
N2 C9 Er1 71.08(17) . 7
N2 C9 O1 114.6(3) . .
O1 C9 C1 113.0(3) . .
O1 C9 Er1 47.12(13) . 7
C11 C10 N2 122.1(4) . .
C15 C10 C11 120.4(4) . .
C15 C10 N2 117.5(4) . .
C10 C11 C16 123.6(4) . .
C12 C11 C10 115.5(5) . .
C12 C11 C16 120.9(5) . .
C11 C12 H12 117.8 . .
C13 C12 C11 124.4(6) . .
C13 C12 H12 117.8 . .
C12 C13 H13 120.0 . .
C12 C13 C14 120.0(6) . .
C14 C13 H13 120.0 . .
C13 C14 H14 121.2 . .
C13 C14 C15 117.6(6) . .
C15 C14 H14 121.2 . .
C10 C15 C14 122.1(5) . .
C10 C15 H15 119.0 . .
C14 C15 H15 119.0 . .
C11 C16 C17 112.0(4) . .
C11 C16 C18 113.7(5) . .
C11 C16 C19 110.5(4) . .
C18 C16 C17 105.6(4) . .
C18 C16 C19 106.0(4) . .
C19 C16 C17 108.6(5) . .
C16 C17 H17A 109.5 . .
C16 C17 H17B 109.5 . .
C16 C17 H17C 109.5 . .
H17A C17 H17B 109.5 . .
H17A C17 H17C 109.5 . .
H17B C17 H17C 109.5 . .
C16 C18 H18A 109.5 . .
C16 C18 H18B 109.5 . .
C16 C18 H18C 109.5 . .
H18A C18 H18B 109.5 . .
H18A C18 H18C 109.5 . .
H18B C18 H18C 109.5 . .
C16 C19 H19A 109.5 . .
C16 C19 H19B 109.5 . .
C16 C19 H19C 109.5 . .
H19A C19 H19B 109.5 . .
H19A C19 H19C 109.5 . .
H19B C19 H19C 109.5 . .
H20A C20 H20B 106.1 . .
Er1 C20 H20A 105.5 . .
Er1 C20 H20B 105.5 . .
Si1 C20 H20A 105.5 . .
Si1 C20 H20B 105.5 . .
Si1 C20 Er1 127.32(18) . .
H21A C21 H21B 109.5 . .
H21A C21 H21C 109.5 . .
H21B C21 H21C 109.5 . .
Si1 C21 H21A 109.5 . .
Si1 C21 H21B 109.5 . .
Si1 C21 H21C 109.5 . .
H22A C22 H22B 109.5 . .
H22A C22 H22C 109.5 . .
H22B C22 H22C 109.5 . .
Si1 C22 H22A 109.5 . .
Si1 C22 H22B 109.5 . .
Si1 C22 H22C 109.5 . .
H23A C23 H23B 109.5 . .
H23A C23 H23C 109.5 . .
H23B C23 H23C 109.5 . .
Si1 C23 H23A 109.5 . .
Si1 C23 H23B 109.5 . .
Si1 C23 H23C 109.5 . .
H24A C24 H24B 109.0 . .
C25 C24 H24A 110.9 . .
C25 C24 H24B 110.9 . .
O2 C24 H24A 110.9 . .
O2 C24 H24B 110.9 . .
O2 C24 C25 104.1(4) . .
C24 C25 H25A 110.4 . .
C24 C25 H25B 110.4 . .
H25A C25 H25B 108.6 . .
C26 C25 C24 106.6(5) . .
C26 C25 H25A 110.4 . .
C26 C25 H25B 110.4 . .
C25 C26 H26A 109.8 . .
C25 C26 H26B 109.8 . .
C25 C26 C27 109.6(5) . .
H26A C26 H26B 108.2 . .
C27 C26 H26A 109.8 . .
C27 C26 H26B 109.8 . .
C26 C27 H27A 110.5 . .
C26 C27 H27B 110.5 . .
H27A C27 H27B 108.7 . .
O2 C27 C26 106.2(4) . .
O2 C27 H27A 110.5 . .
O2 C27 H27B 110.5 . .
H28A C28 H28B 108.5 . .
C29 C28 H28A 110.2 . .
C29 C28 H28B 110.2 . .
O3 C28 H28A 110.2 . .
O3 C28 H28B 110.2 . .
O3 C28 C29 107.6(4) . .
C28 C29 H29A 110.3 . .
C28 C29 H29B 110.3 . .
H29A C29 H29B 108.6 . .
C30 C29 C28 107.1(5) . .
C30 C29 H29A 110.3 . .
C30 C29 H29B 110.3 . .
C29 C30 H30A 109.6 . .
C29 C30 H30B 109.6 . .
C29 C30 C31 110.2(6) . .
H30A C30 H30B 108.1 . .
C31 C30 H30A 109.6 . .
C31 C30 H30B 109.6 . .
C30 C31 H31A 110.5 . .
C30 C31 H31B 110.5 . .
C30 C31 O3 106.0(4) . .
H31A C31 H31B 108.7 . .
O3 C31 H31A 110.5 . .
O3 C31 H31B 110.5 . .
C9 Er1 Er1 54.35(6) 7 7
C20 Er1 C9 89.99(11) . 7
C20 Er1 Er1 100.21(9) . 7
C20 Er1 N2 83.83(10) . 7
C20 Er1 O3 172.08(11) . .
N1 Er1 C9 151.16(8) . 7
N1 Er1 C20 100.90(11) . .
N1 Er1 Er1 97.18(6) . 7
N1 Er1 N2 174.90(9) . 7
N1 Er1 O2 96.61(9) . .
N1 Er1 O3 80.08(9) . .
N2 Er1 C9 25.66(7) 7 7
N2 Er1 Er1 80.00(5) 7 7
O1 Er1 C9 25.44(8) 7 7
O1 Er1 C9 85.38(8) . 7
O1 Er1 C20 105.20(11) 7 .
O1 Er1 C20 92.11(11) . .
O1 Er1 Er1 32.58(5) 7 7
O1 Er1 Er1 32.50(5) . 7
O1 Er1 N1 126.18(8) 7 .
O1 Er1 N1 67.75(8) . .
O1 Er1 N2 49.98(7) 7 7
O1 Er1 N2 110.44(7) . 7
O1 Er1 O1 65.08(9) 7 .
O1 Er1 O2 163.97(8) . .
O1 Er1 O2 126.66(8) 7 .
O1 Er1 O3 95.50(9) . .
O1 Er1 O3 80.08(9) 7 .
O2 Er1 C9 109.20(8) . 7
O2 Er1 C20 94.43(11) . .
O2 Er1 Er1 157.57(6) . 7
O2 Er1 N2 84.83(8) . 7
O2 Er1 O3 77.65(9) . .
O3 Er1 C9 92.77(9) . 7
O3 Er1 Er1 87.41(7) . 7
O3 Er1 N2 95.50(9) . 7
C1 N1 Er1 117.01(19) . .
C8 N1 C1 104.3(3) . .
C8 N1 Er1 136.9(2) . .
C9 N2 C10 120.7(3) . .
C9 N2 Er1 83.26(18) . 7
C10 N2 Er1 145.4(2) . 7
C9 O1 Er1 122.67(18) . .
C9 O1 Er1 107.44(18) . 7
Er1 O1 Er1 114.92(9) 7 .
C24 O2 C27 108.6(3) . .
C24 O2 Er1 132.1(2) . .
C27 O2 Er1 119.2(2) . .
C28 O3 Er1 122.0(3) . .
C31 O3 C28 107.9(4) . .
C31 O3 Er1 129.6(3) . .
C20 Si1 C21 113.2(2) . .
C20 Si1 C22 112.23(19) . .
C20 Si1 C23 112.2(2) . .
C22 Si1 C21 107.2(3) . .
C23 Si1 C21 105.7(3) . .
C23 Si1 C22 105.9(2) . .

loop_
_geom_bond_atom_site_label_1
_geom_bond_atom_site_label_2
_geom_bond_distance
_geom_bond_site_symmetry_2
C1 C2 1.373(4) .
C1 C9 1.463(4) .
C1 N1 1.392(4) .
C2 H2 0.9300 .
C2 C3 1.404(5) .
C3 C4 1.413(5) .
C3 C8 1.411(5) .
C4 H4 0.9300 .
C4 C5 1.368(5) .
C5 H5 0.9300 .
C5 C6 1.403(6) .
C6 H6 0.9300 .
C6 C7 1.355(5) .
C7 H7 0.9300 .
C7 C8 1.405(5) .
C8 N1 1.377(4) .
C9 Er1 2.951(3) 7
C9 N2 1.287(4) .
C9 O1 1.329(4) .
C10 C11 1.416(6) .
C10 C15 1.365(6) .
C10 N2 1.433(4) .
C11 C12 1.395(7) .
C11 C16 1.499(7) .
C12 H12 0.9300 .
C12 C13 1.342(9) .
C13 H13 0.9300 .
C13 C14 1.387(9) .
C14 H14 0.9300 .
C14 C15 1.399(6) .
C15 H15 0.9300 .
C16 C17 1.557(6) .
C16 C18 1.545(6) .
C16 C19 1.548(7) .
C17 H17A 0.9600 .
C17 H17B 0.9600 .
C17 H17C 0.9600 .
C18 H18A 0.9600 .
C18 H18B 0.9600 .
C18 H18C 0.9600 .
C19 H19A 0.9600 .
C19 H19B 0.9600 .
C19 H19C 0.9600 .
C20 H20A 0.9700 .
C20 H20B 0.9700 .
C20 Er1 2.395(4) .
C20 Si1 1.833(4) .
C21 H21A 0.9600 .
C21 H21B 0.9600 .
C21 H21C 0.9600 .
C21 Si1 1.888(6) .
C22 H22A 0.9600 .
C22 H22B 0.9600 .
C22 H22C 0.9600 .
C22 Si1 1.876(4) .
C23 H23A 0.9600 .
C23 H23B 0.9600 .
C23 H23C 0.9600 .
C23 Si1 1.862(5) .
C24 H24A 0.9700 .
C24 H24B 0.9700 .
C24 C25 1.512(6) .
C24 O2 1.443(5) .
C25 H25A 0.9700 .
C25 H25B 0.9700 .
C25 C26 1.385(8) .
C26 H26A 0.9700 .
C26 H26B 0.9700 .
C26 C27 1.454(6) .
C27 H27A 0.9700 .
C27 H27B 0.9700 .
C27 O2 1.450(5) .
C28 H28A 0.9700 .
C28 H28B 0.9700 .
C28 C29 1.454(7) .
C28 O3 1.440(5) .
C29 H29A 0.9700 .
C29 H29B 0.9700 .
C29 C30 1.395(9) .
C30 H30A 0.9700 .
C30 H30B 0.9700 .
C30 C31 1.439(8) .
C31 H31A 0.9700 .
C31 H31B 0.9700 .
C31 O3 1.439(5) .
Er1 Er1 3.8249(6) 7
Er1 N1 2.341(3) .
Er1 N2 2.811(3) 7
Er1 O1 2.266(2) 7
Er1 O1 2.2708(19) .
Er1 O2 2.375(2) .
Er1 O3 2.467(3) .
